data_7024312
loop_
_publ_author_name
'Delgado, Salom\'e'
'Santana, Adriano'
'Castillo, Oscar'
'Zamora, F\'elix'

_publ_section_title
;
 Dynamic combinatorial chemistry in a solvothermal process of Cu(I,II) and
 organosulfur ligands.
;
_journal_issue 9
_journal_name_full 'Dalton transactions (Cambridge, England : 2003)'
_journal_page_first 2280
_journal_page_last 2287
_journal_paper_doi 10.1039/b914835c
_journal_volume 39
_journal_year 2010
_chemical_formula_iupac '[Cu2(mu-C5H5NS)2(C5H5NS)4](SO4).5CH3CH2OH'
_chemical_formula_moiety '2(C30 H30 Cu2 N6 S6), 1(O4 S), 5(C2 H6 O)'
_chemical_formula_sum 'C40 H60 Cu2 N6 O9 S7'
_chemical_formula_weight 1120.44
_chemical_name_common
;
bis(mu-Pyridine-2(1H)-thione-k2S:S)-tetrakis(pyridine-2(1H)-
thione-S) dicopper(i) sulphate - ethanol (1/5)
;
_chemical_name_systematic
;
bis(mu-Pyridine-2(1H)-thione-k2S:S)-tetrakis(pyridine-2(1H)-thione-S)
dicopper(i) sulphate - ethanol (1/5)
;
_space_group_IT_number 2
_symmetry_cell_setting triclinic
_symmetry_space_group_name_Hall '-P 1'
_symmetry_space_group_name_H-M 'P -1'
_atom_sites_solution_hydrogens geom
_atom_sites_solution_primary direct
_atom_sites_solution_secondary difmap
_cell_angle_alpha 113.803(6)
_cell_angle_beta 92.864(6)
_cell_angle_gamma 90.628(6)
_cell_formula_units_Z 2
_cell_length_a 7.5968(7)
_cell_length_b 16.9983(17)
_cell_length_c 18.4105(18)
_cell_measurement_reflns_used 53579
_cell_measurement_temperature 100(2)
_cell_measurement_theta_max 26.48
_cell_measurement_theta_min 1.21
_cell_volume 2171.2(4)
_computing_cell_refinement 'Bruker SMART'
_computing_data_collection 'Bruker SMART'
_computing_data_reduction 'Bruker SAINT'
_computing_molecular_graphics 'Ortep-3 (Farrugia, 1997)'
_computing_publication_material 'WinGX (Farrugia, 1999)'
_computing_structure_refinement 'SHELXL-97 (Sheldrick, 1997)'
_computing_structure_solution 'Sir92 (Altamore et al., 1993)'
_diffrn_ambient_temperature 293(2)
_diffrn_measured_fraction_theta_full 0.966
_diffrn_measured_fraction_theta_max 0.966
_diffrn_measurement_device_type 'CCD area detector'
_diffrn_measurement_method 'phi and omega scans'
_diffrn_radiation_monochromator graphite
_diffrn_radiation_source 'fine-focus sealed tube'
_diffrn_radiation_type MoK\a
_diffrn_radiation_wavelength 0.71069
_diffrn_reflns_av_R_equivalents 0.0490
_diffrn_reflns_av_sigmaI/netI 0.0422
_diffrn_reflns_limit_h_max 9
_diffrn_reflns_limit_h_min -9
_diffrn_reflns_limit_k_max 21
_diffrn_reflns_limit_k_min -21
_diffrn_reflns_limit_l_max 23
_diffrn_reflns_limit_l_min -23
_diffrn_reflns_number 53579
_diffrn_reflns_theta_full 26.48
_diffrn_reflns_theta_max 26.48
_diffrn_reflns_theta_min 1.21
_diffrn_standards_decay_% 0
_diffrn_standards_interval_count 0
_diffrn_standards_interval_time 0
_diffrn_standards_number 0
_exptl_absorpt_coefficient_mu 1.381
_exptl_absorpt_correction_T_max 0.8196
_exptl_absorpt_correction_T_min 0.6436
_exptl_absorpt_correction_type numerical
_exptl_absorpt_process_details 'CrysAlis RED (Oxford Diffraction, 2003)'
_exptl_crystal_colour yellow
_exptl_crystal_density_diffrn 1.714
_exptl_crystal_density_method 'not measured'
_exptl_crystal_description plate
_exptl_crystal_F_000 1168
_exptl_crystal_size_max 0.35
_exptl_crystal_size_mid 0.35
_exptl_crystal_size_min 0.15
_refine_diff_density_max 1.853
_refine_diff_density_min -0.640
_refine_diff_density_rms 0.157
_refine_ls_extinction_method none
_refine_ls_goodness_of_fit_ref 1.114
_refine_ls_hydrogen_treatment constr
_refine_ls_matrix_type full
_refine_ls_number_parameters 399
_refine_ls_number_reflns 8703
_refine_ls_number_restraints 0
_refine_ls_restrained_S_all 1.114
_refine_ls_R_factor_all 0.0798
_refine_ls_R_factor_gt 0.0634
_refine_ls_shift/su_max 0.000
_refine_ls_shift/su_mean 0.000
_refine_ls_structure_factor_coef Fsqd
_refine_ls_weighting_details 'calc w=1/[\s^2^(Fo^2^)+(0.1342P)^2^+0.1835P] where P=(Fo^2^+2Fc^2^)/3'
_refine_ls_weighting_scheme calc
_refine_ls_wR_factor_gt 0.1922
_refine_ls_wR_factor_ref 0.2024
_reflns_number_gt 6398
_reflns_number_total 8703
_reflns_threshold_expression >2sigma(I)
_cod_data_source_file b914835c.txt
_cod_data_source_block compound1
_cod_database_code 7024312

loop_
_symmetry_equiv_pos_as_xyz
'x, y, z'
'-x, -y, -z'

loop_
_atom_site_label
_atom_site_type_symbol
_atom_site_fract_x
_atom_site_fract_y
_atom_site_fract_z
_atom_site_U_iso_or_equiv
_atom_site_adp_type
_atom_site_occupancy
_atom_site_symmetry_multiplicity
_atom_site_calc_flag
_atom_site_refinement_flags
Cu1 Cu 0.53173(6) 0.42722(3) 0.43253(3) 0.02737(18) Uani 1 1 d .
Cu2 Cu 0.96751(7) 0.06580(3) 0.07233(3) 0.03021(18) Uani 1 1 d .
C1 C 0.5853(5) 0.2225(3) 0.3906(3) 0.0260(9) Uani 1 1 d .
C2 C 0.5160(5) 0.2028(3) 0.3128(3) 0.0273(9) Uani 1 1 d .
H2 H 0.5149 0.2458 0.2922 0.033 Uiso 1 1 calc R
C3 C 0.4503(6) 0.1219(3) 0.2670(3) 0.0340(11) Uani 1 1 d .
H3 H 0.4048 0.1083 0.2141 0.041 Uiso 1 1 calc R
C4 C 0.4500(7) 0.0588(3) 0.2977(3) 0.0403(12) Uani 1 1 d .
H4 H 0.4038 0.0025 0.2660 0.048 Uiso 1 1 calc R
C5 C 0.5149(7) 0.0784(3) 0.3717(3) 0.0410(12) Uani 1 1 d .
H5 H 0.5150 0.0360 0.3931 0.049 Uiso 1 1 calc R
C6 C 0.7032(6) 0.4346(3) 0.2799(2) 0.0284(10) Uani 1 1 d .
C7 C 0.8491(6) 0.3958(3) 0.2996(3) 0.0294(10) Uani 1 1 d .
H7 H 0.8351 0.3658 0.3329 0.035 Uiso 1 1 calc R
C8 C 1.0101(6) 0.4001(3) 0.2722(3) 0.0379(12) Uani 1 1 d .
H8 H 1.1071 0.3735 0.2867 0.046 Uiso 1 1 calc R
C9 C 1.0338(7) 0.4434(3) 0.2230(3) 0.0442(13) Uani 1 1 d .
H9 H 1.1463 0.4474 0.2041 0.053 Uiso 1 1 calc R
C10 C 0.8945(8) 0.4788(4) 0.2032(3) 0.0482(13) Uani 1 1 d .
H10 H 0.9071 0.5075 0.1688 0.058 Uiso 1 1 calc R
C11 C 0.2152(6) 0.4026(2) 0.5432(3) 0.0260(9) Uani 1 1 d .
C12 C 0.0510(6) 0.4009(3) 0.5730(3) 0.0318(10) Uani 1 1 d .
H12 H -0.0437 0.4303 0.5607 0.038 Uiso 1 1 calc R
C13 C 0.0250(8) 0.3565(3) 0.6205(3) 0.0439(13) Uani 1 1 d .
H13 H -0.0874 0.3551 0.6405 0.053 Uiso 1 1 calc R
C14 C 0.1670(9) 0.3132(4) 0.6392(3) 0.0510(14) Uani 1 1 d .
H14 H 0.1508 0.2828 0.6719 0.061 Uiso 1 1 calc R
C15 C 0.3242(8) 0.3158(3) 0.6103(3) 0.0475(14) Uani 1 1 d .
H15 H 0.4202 0.2869 0.6224 0.057 Uiso 1 1 calc R
C16 C 0.9275(5) 0.0877(3) 0.2556(3) 0.0289(10) Uani 1 1 d .
C17 C 0.9926(5) 0.1729(3) 0.2817(3) 0.0289(10) Uani 1 1 d .
H17 H 0.9900 0.2010 0.2464 0.035 Uiso 1 1 calc R
C18 C 1.0602(6) 0.2153(3) 0.3588(3) 0.0351(11) Uani 1 1 d .
H18 H 1.1029 0.2732 0.3766 0.042 Uiso 1 1 calc R
C19 C 1.0672(7) 0.1747(3) 0.4117(3) 0.0387(12) Uani 1 1 d .
H19 H 1.1133 0.2043 0.4650 0.046 Uiso 1 1 calc R
C20 C 1.0061(8) 0.0916(4) 0.3845(3) 0.0463(13) Uani 1 1 d .
H20 H 1.0102 0.0624 0.4190 0.056 Uiso 1 1 calc R
C21 C 0.7841(6) 0.2403(3) 0.0865(3) 0.0330(11) Uani 1 1 d .
C22 C 0.6442(6) 0.2126(3) 0.1177(3) 0.0328(10) Uani 1 1 d .
H22 H 0.6630 0.1703 0.1384 0.039 Uiso 1 1 calc R
C23 C 0.4806(6) 0.2456(4) 0.1188(3) 0.0420(12) Uani 1 1 d .
H23 H 0.3873 0.2270 0.1413 0.050 Uiso 1 1 calc R
C24 C 0.4505(8) 0.3063(4) 0.0871(4) 0.0544(16) Uani 1 1 d .
H24 H 0.3368 0.3288 0.0867 0.065 Uiso 1 1 calc R
C25 C 0.5833(8) 0.3318(3) 0.0577(4) 0.0495(14) Uani 1 1 d .
H25 H 0.5652 0.3735 0.0361 0.059 Uiso 1 1 calc R
C26 C 1.2973(6) -0.0617(3) 0.0787(2) 0.0275(9) Uani 1 1 d .
C27 C 1.4622(7) -0.0953(3) 0.0758(3) 0.0363(11) Uani 1 1 d .
H27 H 1.5531 -0.0780 0.0512 0.044 Uiso 1 1 calc R
C28 C 1.4961(8) -0.1546(4) 0.1090(3) 0.0499(14) Uani 1 1 d .
H28 H 1.6102 -0.1774 0.1073 0.060 Uiso 1 1 calc R
C29 C 1.3646(10) -0.1800(4) 0.1439(4) 0.0618(17) Uani 1 1 d .
H29 H 1.3884 -0.2198 0.1672 0.074 Uiso 1 1 calc R
C30 C 1.2041(10) -0.1494(4) 0.1453(4) 0.0608(18) Uani 1 1 d .
H30 H 1.1114 -0.1686 0.1676 0.073 Uiso 1 1 calc R
N1 N 0.5808(5) 0.1591(2) 0.4165(2) 0.0343(9) Uani 1 1 d .
H1 H 0.6230 0.1705 0.4653 0.041 Uiso 1 1 calc R
N2 N 0.7354(6) 0.4748(3) 0.2312(2) 0.0416(10) Uani 1 1 d .
H2A H 0.6472 0.4998 0.2171 0.050 Uiso 1 1 calc R
N3 N 0.3470(5) 0.3593(2) 0.5637(2) 0.0343(9) Uani 1 1 d .
H3A H 0.4518 0.3599 0.5456 0.041 Uiso 1 1 calc R
N4 N 0.9394(5) 0.0503(3) 0.3083(2) 0.0370(9) Uani 1 1 d .
H4A H 0.9018 -0.0036 0.2922 0.044 Uiso 1 1 calc R
N5 N 0.7451(6) 0.2994(3) 0.0577(3) 0.0473(11) Uani 1 1 d .
H5A H 0.8301 0.3184 0.0376 0.057 Uiso 1 1 calc R
N6 N 1.1749(6) -0.0905(3) 0.1144(2) 0.0409(10) Uani 1 1 d .
H6 H 1.0691 -0.0692 0.1177 0.049 Uiso 1 1 calc R
S1 S 0.68245(14) 0.32052(7) 0.45368(7) 0.0317(3) Uani 1 1 d .
S2 S 0.49605(14) 0.43567(7) 0.31197(7) 0.0326(3) Uani 1 1 d .
S3 S 0.25632(13) 0.45439(6) 0.48279(6) 0.0226(2) Uani 1 1 d .
S4 S 0.82929(15) 0.02779(8) 0.16278(7) 0.0361(3) Uani 1 1 d .
S5 S 0.99379(15) 0.20354(8) 0.08107(8) 0.0364(3) Uani 1 1 d .
S6 S 1.24572(13) 0.01410(7) 0.04191(6) 0.0247(3) Uani 1 1 d .

loop_
_atom_site_aniso_label
_atom_site_aniso_U_11
_atom_site_aniso_U_22
_atom_site_aniso_U_33
_atom_site_aniso_U_23
_atom_site_aniso_U_13
_atom_site_aniso_U_12
Cu1 0.0219(3) 0.0206(3) 0.0298(3) 0.0002(2) -0.0006(2) 0.0001(2)
Cu2 0.0243(3) 0.0323(3) 0.0227(3) -0.0004(2) 0.0003(2) -0.0014(2)
C1 0.0147(19) 0.023(2) 0.033(2) 0.0042(19) 0.0005(17) -0.0005(16)
C2 0.021(2) 0.027(2) 0.026(2) 0.0037(19) 0.0021(18) -0.0052(17)
C3 0.028(2) 0.035(2) 0.025(2) -0.002(2) -0.0001(19) -0.003(2)
C4 0.038(3) 0.022(2) 0.045(3) -0.003(2) 0.008(2) -0.013(2)
C5 0.048(3) 0.023(2) 0.048(3) 0.009(2) 0.011(3) -0.003(2)
C6 0.027(2) 0.024(2) 0.019(2) -0.0056(18) -0.0079(18) -0.0043(17)
C7 0.024(2) 0.024(2) 0.035(2) 0.0064(19) -0.0066(19) -0.0062(17)
C8 0.021(2) 0.036(3) 0.047(3) 0.008(2) -0.003(2) -0.0012(19)
C9 0.038(3) 0.045(3) 0.041(3) 0.009(3) 0.007(2) -0.005(2)
C10 0.051(3) 0.054(3) 0.039(3) 0.019(3) 0.000(3) -0.005(3)
C11 0.027(2) 0.0139(18) 0.025(2) -0.0028(16) -0.0112(18) -0.0048(16)
C12 0.030(2) 0.021(2) 0.033(2) 0.0001(19) -0.007(2) -0.0085(18)
C13 0.051(3) 0.032(3) 0.038(3) 0.003(2) 0.004(3) -0.014(2)
C14 0.077(4) 0.039(3) 0.040(3) 0.020(3) -0.002(3) -0.006(3)
C15 0.066(4) 0.036(3) 0.039(3) 0.014(2) -0.010(3) 0.009(3)
C16 0.0131(19) 0.034(2) 0.027(2) -0.001(2) -0.0013(17) -0.0009(17)
C17 0.020(2) 0.030(2) 0.027(2) 0.0006(19) 0.0014(18) 0.0038(17)
C18 0.027(2) 0.031(2) 0.033(3) -0.001(2) -0.006(2) -0.0003(19)
C19 0.039(3) 0.041(3) 0.023(2) 0.000(2) -0.009(2) 0.006(2)
C20 0.057(3) 0.048(3) 0.029(3) 0.012(2) -0.005(3) 0.008(3)
C21 0.031(2) 0.020(2) 0.031(2) -0.0053(19) -0.008(2) -0.0080(18)
C22 0.023(2) 0.036(2) 0.029(2) 0.004(2) -0.0086(19) -0.0054(19)
C23 0.024(2) 0.055(3) 0.037(3) 0.008(3) -0.004(2) -0.003(2)
C24 0.047(3) 0.043(3) 0.054(4) 0.000(3) -0.012(3) 0.010(3)
C25 0.048(3) 0.036(3) 0.055(4) 0.011(3) -0.012(3) 0.001(2)
C26 0.030(2) 0.026(2) 0.0150(19) -0.0031(17) -0.0055(18) -0.0110(18)
C27 0.034(3) 0.036(3) 0.026(2) 0.001(2) -0.011(2) -0.011(2)
C28 0.055(4) 0.043(3) 0.037(3) 0.003(3) -0.014(3) 0.001(3)
C29 0.095(5) 0.041(3) 0.045(3) 0.014(3) 0.001(4) -0.004(3)
C30 0.087(5) 0.040(3) 0.050(4) 0.012(3) 0.020(4) -0.013(3)
N1 0.034(2) 0.030(2) 0.031(2) 0.0049(17) -0.0063(17) -0.0016(17)
N2 0.040(2) 0.046(2) 0.033(2) 0.011(2) -0.0071(19) -0.001(2)
N3 0.036(2) 0.0250(19) 0.036(2) 0.0072(17) -0.0070(18) 0.0029(16)
N4 0.034(2) 0.031(2) 0.033(2) 0.0009(18) -0.0055(18) -0.0066(17)
N5 0.043(3) 0.038(2) 0.051(3) 0.009(2) -0.004(2) -0.010(2)
N6 0.048(3) 0.033(2) 0.035(2) 0.0067(19) 0.009(2) -0.0089(19)
S1 0.0207(5) 0.0191(5) 0.0386(7) -0.0044(5) -0.0101(5) 0.0012(4)
S2 0.0188(5) 0.0363(6) 0.0291(6) 0.0002(5) -0.0082(5) -0.0003(4)
S3 0.0162(5) 0.0178(5) 0.0283(5) 0.0044(4) -0.0053(4) -0.0016(4)
S4 0.0237(6) 0.0470(7) 0.0197(5) -0.0043(5) -0.0012(5) -0.0137(5)
S5 0.0219(6) 0.0314(6) 0.0392(7) -0.0023(5) -0.0025(5) -0.0091(5)
S6 0.0188(5) 0.0292(5) 0.0207(5) 0.0051(4) -0.0018(4) -0.0075(4)

loop_
_atom_type_symbol
_atom_type_description
_atom_type_scat_dispersion_real
_atom_type_scat_dispersion_imag
_atom_type_scat_source
C C 0.0033 0.0016 'International Tables Vol C Tables 4.2.6.8 and 6.1.1.4'
H H 0.0000 0.0000 'International Tables Vol C Tables 4.2.6.8 and 6.1.1.4'
N N 0.0061 0.0033 'International Tables Vol C Tables 4.2.6.8 and 6.1.1.4'
S S 0.1246 0.1234 'International Tables Vol C Tables 4.2.6.8 and 6.1.1.4'
Cu Cu 0.3201 1.2651 'International Tables Vol C Tables 4.2.6.8 and 6.1.1.4'
O O 0.0106 0.0060 'International Tables Vol C Tables 4.2.6.8 and 6.1.1.4'

loop_
_geom_angle_atom_site_label_1
_geom_angle_atom_site_label_2
_geom_angle_atom_site_label_3
_geom_angle
_geom_angle_site_symmetry_1
_geom_angle_site_symmetry_3
S2 Cu1 S3 104.01(4) . .
S2 Cu1 S1 124.13(5) . .
S3 Cu1 S1 115.95(5) . .
S2 Cu1 S3 107.28(4) . 2_666
S3 Cu1 S3 109.42(3) . 2_666
S1 Cu1 S3 94.87(4) . 2_666
S2 Cu1 Cu1 117.89(4) . 2_666
S3 Cu1 Cu1 57.88(3) . 2_666
S1 Cu1 Cu1 116.07(4) . 2_666
S3 Cu1 Cu1 51.54(3) 2_666 2_666
S5 Cu2 S6 103.19(4) . .
S5 Cu2 S4 124.21(5) . .
S6 Cu2 S4 116.10(5) . .
S5 Cu2 S6 107.24(5) . 2_755
S6 Cu2 S6 109.47(4) . 2_755
S4 Cu2 S6 95.62(4) . 2_755
S5 Cu2 Cu2 117.12(5) . 2_755
S6 Cu2 Cu2 57.84(3) . 2_755
S4 Cu2 Cu2 116.99(4) . 2_755
S6 Cu2 Cu2 51.63(3) 2_755 2_755
N1 C1 C2 117.1(4) . .
N1 C1 S1 117.9(3) . .
C2 C1 S1 125.0(3) . .
C3 C2 C1 120.0(4) . .
C3 C2 H2 120.0 . .
C1 C2 H2 120.0 . .
C2 C3 C4 120.0(5) . .
C2 C3 H3 120.0 . .
C4 C3 H3 120.0 . .
C5 C4 C3 119.5(4) . .
C5 C4 H4 120.2 . .
C3 C4 H4 120.2 . .
C4 C5 N1 119.8(5) . .
C4 C5 H5 120.1 . .
N1 C5 H5 120.1 . .
N2 C6 C7 115.1(4) . .
N2 C6 S2 119.1(4) . .
C7 C6 S2 125.9(4) . .
C8 C7 C6 121.4(5) . .
C8 C7 H7 119.3 . .
C6 C7 H7 119.3 . .
C7 C8 C9 120.4(5) . .
C7 C8 H8 119.8 . .
C9 C8 H8 119.8 . .
C10 C9 C8 118.1(5) . .
C10 C9 H9 121.0 . .
C8 C9 H9 121.0 . .
C9 C10 N2 121.1(5) . .
C9 C10 H10 119.4 . .
N2 C10 H10 119.4 . .
N3 C11 C12 117.0(4) . .
N3 C11 S3 120.0(4) . .
C12 C11 S3 123.1(3) . .
C13 C12 C11 120.4(5) . .
C13 C12 H12 119.8 . .
C11 C12 H12 119.8 . .
C12 C13 C14 119.6(5) . .
C12 C13 H13 120.2 . .
C14 C13 H13 120.2 . .
C15 C14 C13 119.3(5) . .
C15 C14 H14 120.4 . .
C13 C14 H14 120.4 . .
C14 C15 N3 120.3(5) . .
C14 C15 H15 119.9 . .
N3 C15 H15 119.9 . .
N4 C16 C17 117.4(4) . .
N4 C16 S4 117.5(3) . .
C17 C16 S4 125.1(4) . .
C18 C17 C16 119.5(5) . .
C18 C17 H17 120.2 . .
C16 C17 H17 120.2 . .
C17 C18 C19 121.1(5) . .
C17 C18 H18 119.4 . .
C19 C18 H18 119.4 . .
C20 C19 C18 118.2(5) . .
C20 C19 H19 120.9 . .
C18 C19 H19 120.9 . .
N4 C20 C19 120.2(5) . .
N4 C20 H20 119.9 . .
C19 C20 H20 119.9 . .
N5 C21 C22 115.4(4) . .
N5 C21 S5 119.2(4) . .
C22 C21 S5 125.3(4) . .
C23 C22 C21 120.9(5) . .
C23 C22 H22 119.5 . .
C21 C22 H22 119.5 . .
C22 C23 C24 120.1(5) . .
C22 C23 H23 120.0 . .
C24 C23 H23 120.0 . .
C25 C24 C23 118.5(5) . .
C25 C24 H24 120.8 . .
C23 C24 H24 120.8 . .
C24 C25 N5 120.9(6) . .
C24 C25 H25 119.5 . .
N5 C25 H25 119.5 . .
N6 C26 C27 116.0(4) . .
N6 C26 S6 120.7(4) . .
C27 C26 S6 123.2(4) . .
C26 C27 C28 120.2(5) . .
C26 C27 H27 119.9 . .
C28 C27 H27 119.9 . .
C29 C28 C27 119.9(6) . .
C29 C28 H28 120.1 . .
C27 C28 H28 120.1 . .
C30 C29 C28 120.3(6) . .
C30 C29 H29 119.8 . .
C28 C29 H29 119.8 . .
C29 C30 N6 118.8(6) . .
C29 C30 H30 120.6 . .
N6 C30 H30 120.6 . .
C1 N1 C5 123.6(4) . .
C1 N1 H1 118.2 . .
C5 N1 H1 118.2 . .
C10 N2 C6 124.0(5) . .
C10 N2 H2A 118.0 . .
C6 N2 H2A 118.0 . .
C15 N3 C11 123.5(5) . .
C15 N3 H3A 118.2 . .
C11 N3 H3A 118.2 . .
C16 N4 C20 123.5(4) . .
C16 N4 H4A 118.3 . .
C20 N4 H4A 118.3 . .
C21 N5 C25 124.1(5) . .
C21 N5 H5A 117.9 . .
C25 N5 H5A 117.9 . .
C30 N6 C26 124.7(5) . .
C30 N6 H6 117.6 . .
C26 N6 H6 117.6 . .
C1 S1 Cu1 107.85(15) . .
C6 S2 Cu1 105.84(16) . .
C11 S3 Cu1 112.52(15) . .
C11 S3 Cu1 102.61(14) . 2_666
Cu1 S3 Cu1 70.58(3) . 2_666
C16 S4 Cu2 107.75(16) . .
C21 S5 Cu2 106.00(16) . .
C26 S6 Cu2 112.27(16) . .
C26 S6 Cu2 102.86(14) . 2_755
Cu2 S6 Cu2 70.53(4) . 2_755

loop_
_geom_bond_atom_site_label_1
_geom_bond_atom_site_label_2
_geom_bond_distance
_geom_bond_site_symmetry_2
Cu1 S2 2.2844(14) .
Cu1 S3 2.3058(11) .
Cu1 S1 2.3072(12) .
Cu1 S3 2.4938(11) 2_666
Cu1 Cu1 2.7769(10) 2_666
Cu2 S5 2.2869(14) .
Cu2 S6 2.3053(11) .
Cu2 S4 2.3068(14) .
Cu2 S6 2.4894(12) 2_755
Cu2 Cu2 2.7725(10) 2_755
C1 N1 1.344(6) .
C1 C2 1.404(6) .
C1 S1 1.731(4) .
C2 C3 1.363(6) .
C2 H2 0.9500 .
C3 C4 1.399(7) .
C3 H3 0.9500 .
C4 C5 1.332(8) .
C4 H4 0.9500 .
C5 N1 1.357(6) .
C5 H5 0.9500 .
C6 N2 1.357(6) .
C6 C7 1.402(6) .
C6 S2 1.706(5) .
C7 C8 1.359(7) .
C7 H7 0.9500 .
C8 C9 1.395(8) .
C8 H8 0.9500 .
C9 C10 1.330(8) .
C9 H9 0.9500 .
C10 N2 1.349(7) .
C10 H10 0.9500 .
C11 N3 1.375(6) .
C11 C12 1.392(6) .
C11 S3 1.711(5) .
C12 C13 1.386(7) .
C12 H12 0.9500 .
C13 C14 1.417(8) .
C13 H13 0.9500 .
C14 C15 1.339(9) .
C14 H14 0.9500 .
C15 N3 1.356(7) .
C15 H15 0.9500 .
C16 N4 1.357(6) .
C16 C17 1.404(6) .
C16 S4 1.722(4) .
C17 C18 1.375(6) .
C17 H17 0.9500 .
C18 C19 1.402(7) .
C18 H18 0.9500 .
C19 C20 1.361(8) .
C19 H19 0.9500 .
C20 N4 1.358(6) .
C20 H20 0.9500 .
C21 N5 1.341(7) .
C21 C22 1.396(7) .
C21 S5 1.710(5) .
C22 C23 1.366(7) .
C22 H22 0.9500 .
C23 C24 1.392(8) .
C23 H23 0.9500 .
C24 C25 1.317(9) .
C24 H24 0.9500 .
C25 N5 1.352(7) .
C25 H25 0.9500 .
C26 N6 1.360(6) .
C26 C27 1.377(7) .
C26 S6 1.720(5) .
C27 C28 1.393(8) .
C27 H27 0.9500 .
C28 C29 1.371(9) .
C28 H28 0.9500 .
C29 C30 1.329(10) .
C29 H29 0.9500 .
C30 N6 1.352(8) .
C30 H30 0.9500 .
N1 H1 0.8800 .
N2 H2A 0.8800 .
N3 H3A 0.8800 .
N4 H4A 0.8800 .
N5 H5A 0.8800 .
N6 H6 0.8800 .
S3 Cu1 2.4938(11) 2_666
S6 Cu2 2.4894(12) 2_755

loop_
_geom_torsion_atom_site_label_1
_geom_torsion_atom_site_label_2
_geom_torsion_atom_site_label_3
_geom_torsion_atom_site_label_4
_geom_torsion
_geom_torsion_site_symmetry_1
_geom_torsion_site_symmetry_4
N1 C1 C2 C3 -0.8(6) . .
S1 C1 C2 C3 176.7(3) . .
C1 C2 C3 C4 0.8(7) . .
C2 C3 C4 C5 -0.3(7) . .
C3 C4 C5 N1 -0.1(8) . .
N2 C6 C7 C8 0.9(6) . .
S2 C6 C7 C8 -178.6(4) . .
C6 C7 C8 C9 -0.3(7) . .
C7 C8 C9 C10 -0.9(8) . .
C8 C9 C10 N2 1.4(8) . .
N3 C11 C12 C13 -0.4(6) . .
S3 C11 C12 C13 178.8(3) . .
C11 C12 C13 C14 0.4(7) . .
C12 C13 C14 C15 -0.2(8) . .
C13 C14 C15 N3 0.0(8) . .
N4 C16 C17 C18 -1.8(6) . .
S4 C16 C17 C18 176.7(3) . .
C16 C17 C18 C19 0.7(7) . .
C17 C18 C19 C20 0.4(7) . .
C18 C19 C20 N4 -0.5(8) . .
N5 C21 C22 C23 -0.8(7) . .
S5 C21 C22 C23 -179.5(4) . .
C21 C22 C23 C24 1.4(7) . .
C22 C23 C24 C25 -1.2(8) . .
C23 C24 C25 N5 0.4(9) . .
N6 C26 C27 C28 -0.5(6) . .
S6 C26 C27 C28 178.1(3) . .
C26 C27 C28 C29 0.5(7) . .
C27 C28 C29 C30 1.0(9) . .
C28 C29 C30 N6 -2.5(9) . .
C2 C1 N1 C5 0.4(6) . .
S1 C1 N1 C5 -177.3(4) . .
C4 C5 N1 C1 0.0(7) . .
C9 C10 N2 C6 -0.8(8) . .
C7 C6 N2 C10 -0.4(7) . .
S2 C6 N2 C10 179.2(4) . .
C14 C15 N3 C11 -0.1(8) . .
C12 C11 N3 C15 0.3(6) . .
S3 C11 N3 C15 -179.0(4) . .
C17 C16 N4 C20 1.7(7) . .
S4 C16 N4 C20 -176.8(4) . .
C19 C20 N4 C16 -0.6(8) . .
C22 C21 N5 C25 0.0(7) . .
S5 C21 N5 C25 178.8(4) . .
C24 C25 N5 C21 0.2(9) . .
C29 C30 N6 C26 2.6(8) . .
C27 C26 N6 C30 -1.1(7) . .
S6 C26 N6 C30 -179.7(4) . .
N1 C1 S1 Cu1 -146.0(3) . .
C2 C1 S1 Cu1 36.5(4) . .
S2 Cu1 S1 C1 -57.12(17) . .
S3 Cu1 S1 C1 73.81(17) . .
S3 Cu1 S1 C1 -171.82(16) 2_666 .
Cu1 Cu1 S1 C1 138.96(16) 2_666 .
N2 C6 S2 Cu1 -151.5(3) . .
C7 C6 S2 Cu1 28.1(4) . .
S3 Cu1 S2 C6 169.76(15) . .
S1 Cu1 S2 C6 -54.69(16) . .
S3 Cu1 S2 C6 53.87(16) 2_666 .
Cu1 Cu1 S2 C6 108.96(15) 2_666 .
N3 C11 S3 Cu1 7.0(4) . .
C12 C11 S3 Cu1 -172.3(3) . .
N3 C11 S3 Cu1 -67.0(3) . 2_666
C12 C11 S3 Cu1 113.8(3) . 2_666
S2 Cu1 S3 C11 149.63(15) . .
S1 Cu1 S3 C11 9.76(15) . .
S3 Cu1 S3 C11 -96.00(15) 2_666 .
Cu1 Cu1 S3 C11 -96.00(15) 2_666 .
S2 Cu1 S3 Cu1 -114.37(4) . 2_666
S1 Cu1 S3 Cu1 105.76(5) . 2_666
S3 Cu1 S3 Cu1 0.0 2_666 2_666
N4 C16 S4 Cu2 -146.5(3) . .
C17 C16 S4 Cu2 35.0(4) . .
S5 Cu2 S4 C16 -55.51(17) . .
S6 Cu2 S4 C16 74.31(17) . .
S6 Cu2 S4 C16 -170.79(16) 2_755 .
Cu2 Cu2 S4 C16 139.75(16) 2_755 .
N5 C21 S5 Cu2 -150.7(3) . .
C22 C21 S5 Cu2 28.0(4) . .
S6 Cu2 S5 C21 169.80(18) . .
S4 Cu2 S5 C21 -55.31(19) . .
S6 Cu2 S5 C21 54.26(18) 2_755 .
Cu2 Cu2 S5 C21 109.42(18) 2_755 .
N6 C26 S6 Cu2 5.7(4) . .
C27 C26 S6 Cu2 -172.8(3) . .
N6 C26 S6 Cu2 -68.3(3) . 2_755
C27 C26 S6 Cu2 113.2(3) . 2_755
S5 Cu2 S6 C26 149.73(15) . .
S4 Cu2 S6 C26 10.46(15) . .
S6 Cu2 S6 C26 -96.33(15) 2_755 .
Cu2 Cu2 S6 C26 -96.33(15) 2_755 .
S5 Cu2 S6 Cu2 -113.94(5) . 2_755
S4 Cu2 S6 Cu2 106.79(5) . 2_755
S6 Cu2 S6 Cu2 0.0 2_755 2_755
